data_1558950
loop_
_publ_author_name
'Bugarcic, Zivadin'
'Lovqvist, Karin'
'Oskarsson, Ake'

_publ_section_title
;
 Cis--Trans Influences in Pt Complexes. Crystal Structures of
 cis-[PtCl2(1,4-thioxane)2] and trans-[PtCl2(1,4-thioxane)2]
;
_journal_name_full 'Acta Chemica Scandinavica'
_journal_page_first 554
_journal_page_last 559
_journal_paper_doi 10.3891/acta.chem.scand.47-0554
_journal_volume 47
_journal_year 1993
_chemical_formula_sum 'C8 H16 Cl2 O2 Pt S2'
_chemical_formula_weight 474.32
_chemical_name_common
;
cis-[PtCl2(1,4-thioxane)2]
;
_space_group_IT_number 14
_space_group_name_Hall '-P 2yn'
_space_group_name_H-M_alt 'P 1 21/n 1'
_symmetry_cell_setting monoclinic
_symmetry_Int_Tables_number 14
_symmetry_space_group_name_Hall '-P 2yn'
_symmetry_space_group_name_H-M 'P 1 21/n 1'
_cell_angle_alpha 90.
_cell_angle_beta 93.33(1)
_cell_angle_gamma 90.
_cell_formula_units_Z 4
_cell_length_a 10.614(2)
_cell_length_b 11.283(2)
_cell_length_c 11.015(2)
_cell_volume 1316.9(4)
_diffrn_ambient_temperature 293
_diffrn_radiation_probe x-ray
_diffrn_radiation_type MoK\a
_diffrn_radiation_wavelength 0.71069
_exptl_absorpt_coefficient_mu 11.46
_exptl_crystal_density_diffrn 2.39
_refine_ls_goodness_of_fit_ref 0.99
_refine_ls_number_reflns 2789
_refine_ls_R_factor_gt 0.057
_refine_ls_wR_factor_gt 0.072
_cod_data_source_file Acta-Chem-Scand-1993-47-554-1.cif
_cod_data_source_block 1
_cod_original_cell_volume 1316.9(2)
_cod_original_sg_symbol_H-M 'P 21/n'
_cod_database_code 1558950

loop_
_space_group_symop_id
_space_group_symop_operation_xyz
1 x,y,z
2 1/2-x,1/2+y,1/2-z
3 -x,-y,-z
4 1/2+x,1/2-y,1/2+z

loop_
_atom_site_label
_atom_site_type_symbol
_atom_site_thermal_displace_type
_atom_site_fract_x
_atom_site_fract_y
_atom_site_fract_z
_atom_site_occupancy
_atom_site_U_iso_or_equiv
_atom_site_calc_flag
_atom_site_refinement_flags
_atom_site_disorder_assembly
_atom_site_disorder_group
Pt Pt Uiso 0.11819(2) 0.11159(2) 0.07861(2) 1.000 0.0244(1) . . . .
Cl1 Cl Uiso 0.0224(2) 0.2340(2) 0.2154(2) 1.000 0.0433(6) . . . .
Cl2 Cl Uiso 0.0529(2) 0.2384(2) -0.0794(2) 1.000 0.0382(6) . . . .
S1 S Uiso 0.1967(2) 0.0016(2) -0.0724(2) 1.000 0.0263(5) . . . .
S2 S Uiso 0.1984(2) -0.0071(2) 0.2309(2) 1.000 0.0300(5) . . . .
O1 O Uiso 0.4449(6) -0.1223(6) -0.1445(6) 1.000 0.043(2) . . . .
O2 O Uiso 0.2029(7) -0.0089(6) 0.5137(5) 1.000 0.047(2) . . . .
C11 C Uiso 0.2611(8) -0.1394(8) -0.0218(7) 1.000 0.035(2) . . . .
C12 C Uiso 0.3374(8) -0.1925(8) -0.1231(8) 1.000 0.042(2) . . . .
C13 C Uiso 0.4120(9) -0.0109(9) -0.1957(8) 1.000 0.048(3) . . . .
C14 C Uiso 0.3416(8) 0.0705(8) -0.1082(8) 1.000 0.040(3) . . . .
C21 C Uiso 0.2830(8) 0.0912(8) 0.3373(7) 1.000 0.038(2) . . . .
C22 C Uiso 0.3140(10) 0.0260(10) 0.4546(9) 1.000 0.054(3) . . . .
C23 C Uiso 0.1390(10) -0.1020(9) 0.4450(9) 1.000 0.049(3) . . . .
C24 C Uiso 0.0767(8) -0.0539(9) 0.3262(8) 1.000 0.042(2) . . . .

loop_
_atom_type_symbol
_atom_type_description
_atom_type_scat_dispersion_real
_atom_type_scat_dispersion_imag
_atom_type_scat_source
C C 0.0033 0.0016 ' International Tables Vol C Tables 4.2.6.8 and 6.1.1.4'
Cl Cl 0.1484 0.1585 ' International Tables Vol C Tables 4.2.6.8 and 6.1.1.4'
O O 0.0106 0.0060 ' International Tables Vol C Tables 4.2.6.8 and 6.1.1.4'
Pt Pt -1.7033 8.3905 ' International Tables Vol C Tables 4.2.6.8 and 6.1.1.4'
S S 0.1246 0.1234 ' International Tables Vol C Tables 4.2.6.8 and 6.1.1.4'

loop_
_geom_angle_atom_site_label_1
_geom_angle_atom_site_label_2
_geom_angle_atom_site_label_3
_geom_angle
_geom_angle_site_symmetry_1
_geom_angle_site_symmetry_2
_geom_angle_site_symmetry_3
_geom_angle_publ_flag
Cl1 Pt Cl2 89.83(8) . . . yes
Cl1 Pt S1 173.30(8) . . . yes
Cl1 Pt S2 91.77(8) . . . yes
Cl2 Pt S1 83.93(8) . . . yes
Cl2 Pt S2 175.30(8) . . . yes
S1 Pt S2 94.64(8) . . . yes
Pt S1 C11 113.8(3) . . . yes
Pt S1 C14 106.3(3) . . . yes
C11 S1 C14 97.8(4) . . . yes
Pt S2 C21 105.5(3) . . . yes
Pt S2 C24 110.8(3) . . . yes
C21 S2 C24 98.5(4) . . . yes
C12 O1 C13 112.3(7) . . . yes
C22 O2 C23 109.6(7) . . . yes
S1 C11 C12 109.0(6) . . . yes
O1 C12 C11 111.4(7) . . . yes
O1 C13 C14 113.3(7) . . . yes
S1 C14 C13 109.3(6) . . . yes
S2 C21 C22 109.3(7) . . . yes
O2 C22 C21 112.3(8) . . . yes
O2 C23 C24 110.9(8) . . . yes
S2 C24 C23 108.4(6) . . . yes

loop_
_geom_bond_atom_site_label_1
_geom_bond_atom_site_label_2
_geom_bond_distance
_geom_bond_site_symmetry_1
_geom_bond_site_symmetry_2
_geom_bond_publ_flag
Pt Cl1 2.322(2) . . yes
Pt Cl2 2.327(2) . . yes
Pt S1 2.272(2) . . yes
Pt S2 2.273(2) . . yes
S1 C11 1.807(9) . . yes
S1 C14 1.788(9) . . yes
S2 C21 1.813(9) . . yes
S2 C24 1.791(9) . . yes
O1 C12 1.420(11) . . yes
O1 C13 1.413(12) . . yes
O2 C22 1.435(13) . . yes
O2 C23 1.441(12) . . yes
C11 C12 1.538(12) . . no
C13 C14 1.554(13) . . no
C21 C22 1.507(13) . . no
C23 C24 1.531(13) . . no

loop_
_geom_torsion_atom_site_label_1
_geom_torsion_atom_site_label_2
_geom_torsion_atom_site_label_3
_geom_torsion_atom_site_label_4
_geom_torsion
_geom_torsion_site_symmetry_1
_geom_torsion_site_symmetry_2
_geom_torsion_site_symmetry_3
_geom_torsion_site_symmetry_4
_geom_torsion_publ_flag
Cl2 Pt S1 C11 -174.4(3) . . . . no
Cl2 Pt S1 C14 79.1(3) . . . . no
S2 Pt S1 C11 10.1(3) . . . . no
S2 Pt S1 C14 -96.4(3) . . . . no
Cl1 Pt S2 C21 -53.5(3) . . . . no
Cl1 Pt S2 C24 52.1(4) . . . . no
S1 Pt S2 C21 128.4(3) . . . . no
S1 Pt S2 C24 -126.0(3) . . . . no
Pt S1 C11 C12 -167.2(5) . . . . no
C14 S1 C11 C12 -55.5(6) . . . . no
Pt S1 C14 C13 170.8(5) . . . . no
C11 S1 C14 C13 53.1(6) . . . . no
Pt S2 C21 C22 167.0(6) . . . . no
C24 S2 C21 C22 52.6(7) . . . . no
Pt S2 C24 C23 -163.9(6) . . . . no
C21 S2 C24 C23 -53.7(7) . . . . no
C13 O1 C12 C11 -67.9(9) . . . . no
C12 O1 C13 C14 66.2(9) . . . . no
C23 O2 C22 C21 70.3(10) . . . . no
C22 O2 C23 C24 -71.5(10) . . . . no
S1 C11 C12 O1 65.3(8) . . . . no
O1 C13 C14 S1 -61.8(9) . . . . no
S2 C21 C22 O2 -63.5(9) . . . . no
O2 C23 C24 S2 66.5(9) . . . . no
